data_4027497
loop_
_publ_author_name
'Emilien Demory'
'Daniel Farran'
'Benoit Baptiste'
'Pierre Y. Chavant'
'V\'eronique Blandin'

_publ_section_title
;
 Fast Pd- and Pd/Cu-Catalyzed Direct C-H Arylation of Cyclic Nitrones.
 Application to the Synthesis of Enantiopure Quaternary \a-Amino Esters
;
_journal_name_full 'Journal of Organic Chemistry'
_journal_page_first 7901
_journal_page_last 7912
_journal_paper_doi 10.1021/jo301114k
_journal_volume 77
_journal_year 2012
_chemical_formula_moiety 'C14 H17 N3 O4 '
_chemical_formula_sum 'C14 H17 N3 O4'
_chemical_formula_weight 291.31
_space_group_IT_number 2
_symmetry_cell_setting triclinic
_symmetry_Int_Tables_number 2
_symmetry_space_group_name_Hall '-P 1'
_symmetry_space_group_name_H-M 'P -1'
_audit_creation_date 2012-03-06
_audit_creation_method 'by teXsan v1.8'
_cell_angle_alpha 101.78(2)
_cell_angle_beta 92.89(2)
_cell_angle_gamma 80.51(2)
_cell_formula_units_Z 2
_cell_length_a 6.3318(7)
_cell_length_b 10.132(2)
_cell_length_c 11.589(2)
_cell_measurement_reflns_used 24
_cell_measurement_temperature 296.0
_cell_measurement_theta_max 24.3
_cell_measurement_theta_min 20.6
_cell_volume 717.8(2)
_computing_cell_refinement 'Bruker-Enraf-Nonius MACH3'
_computing_data_collection 'Bruker-Enraf-Nonius MACH3'
_computing_data_reduction 'teXsan (MSC, 1992-1997)'
_computing_publication_material 'teXsan (MSC, 1992-1997)'
_computing_structure_refinement 'teXsan (MSC, 1992-1997)'
_computing_structure_solution SIR92
_diffrn_ambient_temperature 296.0
_diffrn_measured_fraction_theta_full 1.0
_diffrn_measured_fraction_theta_max 1.0
_diffrn_measurement_device_type CAD-4
_diffrn_measurement_method \w
_diffrn_orient_matrix_UB_11 0.03527
_diffrn_orient_matrix_UB_12 -0.07888
_diffrn_orient_matrix_UB_13 0.04109
_diffrn_orient_matrix_UB_21 0.04979
_diffrn_orient_matrix_UB_22 0.06188
_diffrn_orient_matrix_UB_23 0.07110
_diffrn_orient_matrix_UB_31 0.14808
_diffrn_orient_matrix_UB_32 -0.01946
_diffrn_orient_matrix_UB_33 -0.03203
_diffrn_radiation_detector 'scintillation counter'
_diffrn_radiation_monochromator graphite
_diffrn_radiation_source 'x-ray tube'
_diffrn_radiation_type 'Cu K\a'
_diffrn_radiation_wavelength 1.54178
_diffrn_reflns_av_R_equivalents 0.01604
_diffrn_reflns_av_sigmaI/netI 0.030
_diffrn_reflns_limit_h_max 7
_diffrn_reflns_limit_h_min -7
_diffrn_reflns_limit_k_max 12
_diffrn_reflns_limit_k_min -12
_diffrn_reflns_limit_l_max 14
_diffrn_reflns_limit_l_min 0
_diffrn_reflns_number 2839
_diffrn_reflns_reduction_process 'Lp corrections applied'
_diffrn_reflns_theta_full 72.86
_diffrn_reflns_theta_max 72.86
_diffrn_reflns_theta_min 3.89
_diffrn_standards_decay_% -2.29
_diffrn_standards_interval_count 0
_diffrn_standards_number 2
_exptl_absorpt_coefficient_mu 0.839
_exptl_absorpt_correction_type none
_exptl_crystal_colour colorless
_exptl_crystal_density_diffrn 1.348
_exptl_crystal_description block
_exptl_crystal_F_000 308.00
_exptl_crystal_size_max 0.35
_exptl_crystal_size_mid 0.34
_exptl_crystal_size_min 0.25
_refine_diff_density_max 0.22
_refine_diff_density_min -0.32
_refine_ls_extinction_method none
_refine_ls_goodness_of_fit_all 1.867
_refine_ls_goodness_of_fit_ref 1.867
_refine_ls_hydrogen_treatment noref
_refine_ls_matrix_type full
_refine_ls_number_constraints 0
_refine_ls_number_parameters 190
_refine_ls_number_reflns 2193
_refine_ls_number_restraints 0
_refine_ls_R_factor_all 0.0525
_refine_ls_R_factor_gt 0.0525
_refine_ls_shift/su_max 0.0004
_refine_ls_shift/su_mean 0.0002
_refine_ls_structure_factor_coef F
_refine_ls_weighting_details 'w = 1/[\s^2^(Fo) + 0.00133|Fo|^2^]'
_refine_ls_weighting_scheme sigma
_refine_ls_wR_factor_all 0.0802
_refine_ls_wR_factor_ref 0.0802
_reflns_number_gt 2193
_reflns_number_total 2699
_reflns_threshold_expression I>2.00\s(I)
_cod_data_source_file jo301114k_si_001.cif
_cod_data_source_block CHA
_cod_original_cell_volume 717.7(2)
_cod_original_sg_symbol_H-M 'P -1 '
_cod_original_formula_sum 'C14 H17 N3 O4 '
_cod_database_code 4027497

loop_
_symmetry_equiv_pos_as_xyz
'   +x,   +y,   +z'
'   -x,   -y,   -z'

loop_
_atom_site_label
_atom_site_fract_x
_atom_site_fract_y
_atom_site_fract_z
_atom_site_U_iso_or_equiv
_atom_site_occupancy
_atom_site_adp_type
_atom_site_calc_flag
O(6) 0.4107(2) 0.3692(1) 0.7869(1) 0.0499(3) 1.000 Uani d
O(12) -0.0152(2) 0.0573(1) 0.8490(1) 0.0474(3) 1.000 Uani d
O(20) 0.8377(3) 0.2397(2) 1.3170(1) 0.0854(5) 1.000 Uani d
O(21) 0.6311(3) 0.1030(2) 1.3509(1) 0.0812(5) 1.000 Uani d
N(1) 0.2704(2) 0.2916(1) 0.7835(1) 0.0338(3) 1.000 Uani d
N(3) -0.0209(2) 0.1946(1) 0.7143(1) 0.0352(3) 1.000 Uani d
N(19) 0.6872(3) 0.1764(2) 1.2901(1) 0.0570(4) 1.000 Uani d
C(2) 0.1044(2) 0.2902(1) 0.6855(1) 0.0331(3) 1.000 Uani d
C(4) 0.0538(3) 0.1455(1) 0.8118(1) 0.0335(3) 1.000 Uani d
C(5) 0.2370(2) 0.2153(1) 0.8583(1) 0.0316(3) 1.000 Uani d
C(7) -0.0154(3) 0.4386(2) 0.6995(1) 0.0412(4) 1.000 Uani d
C(8) -0.0999(4) 0.4945(2) 0.8230(2) 0.0558(5) 1.000 Uani d
C(9) -0.1989(4) 0.4550(2) 0.6098(2) 0.0606(6) 1.000 Uani d
C(10) 0.2177(3) 0.2381(2) 0.5690(1) 0.0466(4) 1.000 Uani d
C(11) -0.1775(3) 0.1303(2) 0.6360(2) 0.0490(4) 1.000 Uani d
C(13) 0.3589(3) 0.2046(1) 0.9676(1) 0.0325(3) 1.000 Uani d
C(14) 0.5422(3) 0.2658(2) 0.9982(1) 0.0458(4) 1.000 Uani d
C(15) 0.6494(3) 0.2565(2) 1.1034(2) 0.0503(5) 1.000 Uani d
C(16) 0.5722(3) 0.1864(2) 1.1783(1) 0.0412(4) 1.000 Uani d
C(17) 0.3932(3) 0.1250(2) 1.1514(1) 0.0424(4) 1.000 Uani d
C(18) 0.2853(3) 0.1341(1) 1.0458(1) 0.0370(4) 1.000 Uani d
H(1) 0.0852 0.4937 0.6864 0.049 1.000 Uiso c
H(2) 0.0166 0.4967 0.8780 0.067 1.000 Uiso c
H(3) -0.1761 0.5843 0.8271 0.067 1.000 Uiso c
H(4) -0.1931 0.4374 0.8413 0.067 1.000 Uiso c
H(5) -0.2655 0.5478 0.6224 0.073 1.000 Uiso c
H(6) -0.1441 0.4283 0.5323 0.073 1.000 Uiso c
H(7) -0.3011 0.3992 0.6192 0.073 1.000 Uiso c
H(8) 0.3196 0.2950 0.5618 0.056 1.000 Uiso c
H(9) 0.1158 0.2394 0.5061 0.056 1.000 Uiso c
H(10) 0.2888 0.1474 0.5661 0.056 1.000 Uiso c
H(11) -0.1867 0.1625 0.5641 0.059 1.000 Uiso c
H(12) -0.1347 0.0341 0.6203 0.059 1.000 Uiso c
H(13) -0.3134 0.1524 0.6724 0.059 1.000 Uiso c
H(14) 0.5931 0.3141 0.9459 0.055 1.000 Uiso c
H(15) 0.7741 0.2976 1.1240 0.060 1.000 Uiso c
H(16) 0.3443 0.0769 1.2045 0.051 1.000 Uiso c
H(17) 0.1610 0.0924 1.0262 0.044 1.000 Uiso c

loop_
_atom_site_aniso_label
_atom_site_aniso_U_11
_atom_site_aniso_U_22
_atom_site_aniso_U_33
_atom_site_aniso_U_12
_atom_site_aniso_U_13
_atom_site_aniso_U_23
O(6) 0.0517(7) 0.0652(6) 0.0470(6) -0.0358(5) -0.0131(5) 0.0264(5)
O(12) 0.0546(7) 0.0496(6) 0.0489(6) -0.0283(5) -0.0149(5) 0.0227(5)
O(20) 0.110(1) 0.079(1) 0.0677(8) -0.0330(9) -0.0560(8) 0.0173(8)
O(21) 0.100(1) 0.104(1) 0.0479(7) -0.019(1) -0.0225(8) 0.0375(7)
N(1) 0.0339(6) 0.0408(6) 0.0305(5) -0.0137(5) -0.0053(5) 0.0115(5)
N(3) 0.0398(7) 0.0355(5) 0.0336(6) -0.0145(5) -0.0111(5) 0.0103(5)
N(19) 0.075(1) 0.0534(8) 0.0376(7) -0.0052(8) -0.0227(7) 0.0079(6)
C(2) 0.0361(8) 0.0391(7) 0.0274(6) -0.0122(6) -0.0069(6) 0.0111(5)
C(4) 0.0365(8) 0.0335(6) 0.0327(6) -0.0106(5) -0.0049(6) 0.0086(5)
C(5) 0.0343(7) 0.0342(6) 0.0292(6) -0.0109(5) -0.0047(6) 0.0096(5)
C(7) 0.0489(9) 0.0367(7) 0.0421(7) -0.0094(6) -0.0019(7) 0.0156(6)
C(8) 0.069(1) 0.0420(8) 0.053(1) -0.0020(9) 0.007(1) 0.0052(8)
C(9) 0.061(1) 0.060(1) 0.063(1) 0.0010(9) -0.0131(9) 0.0315(8)
C(10) 0.049(1) 0.060(1) 0.0311(7) -0.0087(8) -0.0008(7) 0.0098(7)
C(11) 0.051(1) 0.0536(9) 0.0460(8) -0.0234(7) -0.0208(7) 0.0117(7)
C(13) 0.0351(8) 0.0345(6) 0.0281(6) -0.0074(5) -0.0047(6) 0.0067(5)
C(14) 0.0461(9) 0.0584(9) 0.0400(8) -0.0222(7) -0.0112(7) 0.0176(7)
C(15) 0.048(1) 0.063(1) 0.0439(8) -0.0199(8) -0.0178(7) 0.0149(7)
C(16) 0.051(1) 0.0389(7) 0.0303(7) -0.0031(7) -0.0132(7) 0.0059(6)
C(17) 0.057(1) 0.0396(7) 0.0321(7) -0.0083(7) -0.0077(7) 0.0129(6)
C(18) 0.0438(9) 0.0366(7) 0.0332(7) -0.0118(6) -0.0066(6) 0.0104(6)

loop_
_atom_type_symbol
_atom_type_description
_atom_type_scat_dispersion_real
_atom_type_scat_dispersion_imag
_atom_type_scat_source
C C 0.0181 0.0091 'International Tables Vol C Tables 4.2.6.8 and 6.1.1.4'
H H 0.0000 0.0000 'International Tables Vol C Tables 4.2.6.8 and 6.1.1.4'
N N 0.0311 0.0180 'International Tables Vol C Tables 4.2.6.8 and 6.1.1.4'
O O 0.0492 0.0322 'International Tables Vol C Tables 4.2.6.8 and 6.1.1.4'

loop_
_geom_angle_atom_site_label_1
_geom_angle_atom_site_label_2
_geom_angle_atom_site_label_3
_geom_angle
_geom_angle_publ_flag
O6 N1 C2 117.7(1) yes
O6 N1 C5 129.7(1) yes
C2 N1 C5 112.5(1) yes
C2 N3 C4 113.0(1) yes
C2 N3 C11 124.9(1) yes
C4 N3 C11 120.6(1) yes
O20 N19 O21 123.2(2) yes
O20 N19 C16 118.4(2) yes
O21 N19 C16 118.4(2) yes
N1 C2 N3 100.2(1) yes
N1 C2 C7 106.1(1) yes
N1 C2 C10 108.4(1) yes
N3 C2 C7 114.5(1) yes
N3 C2 C10 112.8(1) yes
C7 C2 C10 113.6(1) yes
O12 C4 N3 125.3(1) yes
O12 C4 C5 127.9(1) yes
N3 C4 C5 106.8(1) yes
N1 C5 C4 107.4(1) yes
N1 C5 C13 125.6(1) yes
C4 C5 C13 127.1(1) yes
C2 C7 C8 112.2(1) yes
C2 C7 C9 113.3(1) yes
C2 C7 H1 107.2 no
C8 C7 C9 109.3(2) yes
C8 C7 H1 107.2 no
C9 C7 H1 107.2 no
C7 C8 H2 109.5 no
C7 C8 H3 109.5 no
C7 C8 H4 109.5 no
H2 C8 H3 109.5 no
H2 C8 H4 109.5 no
H3 C8 H4 109.5 no
C7 C9 H5 109.5 no
C7 C9 H6 109.5 no
C7 C9 H7 109.5 no
H5 C9 H6 109.5 no
H5 C9 H7 109.5 no
H6 C9 H7 109.5 no
C2 C10 H8 109.5 no
C2 C10 H9 109.5 no
C2 C10 H10 109.5 no
H8 C10 H9 109.5 no
H8 C10 H10 109.5 no
H9 C10 H10 109.5 no
N3 C11 H11 109.5 no
N3 C11 H12 109.5 no
N3 C11 H13 109.5 no
H11 C11 H12 109.5 no
H11 C11 H13 109.5 no
H12 C11 H13 109.5 no
C5 C13 C14 122.3(1) yes
C5 C13 C18 118.6(1) yes
C14 C13 C18 119.1(1) yes
C13 C14 C15 120.6(2) yes
C13 C14 H14 119.7 no
C15 C14 H14 119.7 no
C14 C15 C16 118.8(2) yes
C14 C15 H15 120.6 no
C16 C15 H15 120.6 no
N19 C16 C15 118.6(2) yes
N19 C16 C17 119.0(2) yes
C15 C16 C17 122.4(1) yes
C16 C17 C18 119.0(2) yes
C16 C17 H16 120.5 no
C18 C17 H16 120.5 no
C13 C18 C17 120.2(2) yes
C13 C18 H17 119.9 no
C17 C18 H17 119.9 no

loop_
_geom_bond_atom_site_label_1
_geom_bond_atom_site_label_2
_geom_bond_distance
_geom_bond_publ_flag
O6 N1 1.274(2) yes
O12 C4 1.217(2) yes
O20 N19 1.228(2) yes
O21 N19 1.225(2) yes
N1 C2 1.508(2) yes
N1 C5 1.319(2) yes
N3 C2 1.447(2) yes
N3 C4 1.358(2) yes
N3 C11 1.453(2) yes
N19 C16 1.468(2) yes
C2 C7 1.548(2) yes
C2 C10 1.516(2) yes
C4 C5 1.479(2) yes
C5 C13 1.464(2) yes
C7 C8 1.518(2) yes
C7 C9 1.530(3) yes
C7 H1 0.95 no
C8 H2 0.95 no
C8 H3 0.95 no
C8 H4 0.95 no
C9 H5 0.95 no
C9 H6 0.95 no
C9 H7 0.95 no
C10 H8 0.95 no
C10 H9 0.95 no
C10 H10 0.95 no
C11 H11 0.95 no
C11 H12 0.95 no
C11 H13 0.95 no
C13 C14 1.401(2) yes
C13 C18 1.402(2) yes
C14 C15 1.378(2) yes
C14 H14 0.95 no
C15 C16 1.380(3) yes
C15 H15 0.95 no
C16 C17 1.374(2) yes
C17 C18 1.383(2) yes
C17 H16 0.95 no
C18 H17 0.95 no

loop_
_geom_contact_atom_site_label_1
_geom_contact_atom_site_label_2
_geom_contact_distance
_geom_contact_site_symmetry_2
_geom_contact_publ_flag
O6 C8 3.513(3) 1_655 no
O6 C11 3.516(2) 1_655 no
O12 N19 3.111(2) 2_657 no
O12 C18 3.231(2) 2_557 no
O12 C17 3.254(2) 2_557 no
O12 O20 3.280(2) 2_657 no
O12 C16 3.399(2) 2_657 no
O12 O21 3.413(2) 2_657 no
O12 C14 3.514(2) 1_455 no
O21 C4 3.264(2) 2_657 no
O21 C11 3.435(2) 1_656 no
O21 N3 3.543(2) 2_657 no
N19 C4 3.403(2) 2_657 no
C13 C17 3.482(2) 2_657 no
C17 C18 3.537(2) 2_657 no
C18 C18 3.546(3) 2_657 no
